data_4026654
loop_
_publ_author_name
'Patrick Commins'
'Jose E. Nu\~nez'
'Miguel A. Garcia-Garibay'

_publ_section_title
;
 Synthesis of Bridged Molecular Gyroscopes with Closed Topologies: Triple
 One-Pot Macrocyclization
;
_journal_name_full 'Journal of Organic Chemistry'
_journal_page_first 8355
_journal_page_last 8363
_journal_paper_doi 10.1021/jo201513y
_journal_volume 76
_journal_year 2011
_chemical_formula_moiety 'C58 H52 O2'
_chemical_formula_sum 'C58 H52 O2'
_chemical_formula_weight 781.00
_chemical_name_systematic
; 
 ? 
;
_space_group_IT_number 15
_symmetry_cell_setting monoclinic
_symmetry_space_group_name_Hall '-C 2yc'
_symmetry_space_group_name_H-M 'C 1 2/c 1'
_atom_sites_solution_hydrogens geom
_atom_sites_solution_primary direct
_atom_sites_solution_secondary difmap
_audit_creation_method SHELXL-97
_cell_angle_alpha 90.00
_cell_angle_beta 97.553(3)
_cell_angle_gamma 90.00
_cell_formula_units_Z 4
_cell_length_a 12.132(3)
_cell_length_b 12.907(3)
_cell_length_c 28.247(7)
_cell_measurement_reflns_used 4964
_cell_measurement_temperature 100(2)
_cell_measurement_theta_max 29.02
_cell_measurement_theta_min 3.84
_cell_volume 4384.8(18)
_computing_cell_refinement 'Bruker SAINT'
_computing_data_collection 'Bruker APEX2'
_computing_data_reduction 'Bruker SAINT'
_computing_molecular_graphics 'Bruker SHELXTL'
_computing_publication_material 'Bruker SHELXTL'
_computing_structure_refinement 'SHELXL-97 (Sheldrick, 2008)'
_computing_structure_solution 'SHELXS-97 (Sheldrick, 2008)'
_diffrn_ambient_temperature 100(2)
_diffrn_measured_fraction_theta_full 0.990
_diffrn_measured_fraction_theta_max 0.990
_diffrn_measurement_device_type 'Bruker APEX-II CCD'
_diffrn_measurement_method '\f and \w scans'
_diffrn_radiation_monochromator graphite
_diffrn_radiation_source 'fine-focus sealed tube'
_diffrn_radiation_type MoK\a
_diffrn_radiation_wavelength 0.71073
_diffrn_reflns_av_R_equivalents 0.0980
_diffrn_reflns_av_sigmaI/netI 0.1148
_diffrn_reflns_limit_h_max 16
_diffrn_reflns_limit_h_min -16
_diffrn_reflns_limit_k_max 17
_diffrn_reflns_limit_k_min -17
_diffrn_reflns_limit_l_max 37
_diffrn_reflns_limit_l_min -38
_diffrn_reflns_number 28282
_diffrn_reflns_theta_full 29.25
_diffrn_reflns_theta_max 29.25
_diffrn_reflns_theta_min 3.84
_exptl_absorpt_coefficient_mu 0.070
_exptl_absorpt_correction_T_max 0.9965
_exptl_absorpt_correction_T_min 0.9628
_exptl_absorpt_correction_type multi-scan
_exptl_absorpt_process_details 'Sadabs (Bruker)'
_exptl_crystal_colour colorless
_exptl_crystal_density_diffrn 1.183
_exptl_crystal_description platelet
_exptl_crystal_F_000 1664
_exptl_crystal_size_max 0.20
_exptl_crystal_size_mid 0.10
_exptl_crystal_size_min 0.05
_refine_diff_density_max 0.383
_refine_diff_density_min -0.284
_refine_diff_density_rms 0.085
_refine_ls_extinction_coef 0.0077(12)
_refine_ls_extinction_expression Fc^*^=kFc[1+0.001xFc^2^\l^3^/sin(2\q)]^-1/4^
_refine_ls_extinction_method SHELXL
_refine_ls_goodness_of_fit_ref 1.034
_refine_ls_hydrogen_treatment constr
_refine_ls_matrix_type full
_refine_ls_number_parameters 333
_refine_ls_number_reflns 5917
_refine_ls_number_restraints 6
_refine_ls_restrained_S_all 1.042
_refine_ls_R_factor_all 0.1027
_refine_ls_R_factor_gt 0.0672
_refine_ls_shift/su_max 0.001
_refine_ls_shift/su_mean 0.000
_refine_ls_structure_factor_coef Fsqd
_refine_ls_weighting_details 'calc w=1/[\s^2^(Fo^2^)+(0.0905P)^2^+0.0299P] where P=(Fo^2^+2Fc^2^)/3'
_refine_ls_weighting_scheme calc
_refine_ls_wR_factor_gt 0.1638
_refine_ls_wR_factor_ref 0.1898
_reflns_number_gt 3899
_reflns_number_total 5917
_reflns_threshold_expression >2sigma(I)
_cod_data_source_file jo201513y_si_003.cif
_cod_data_source_block c2c
_cod_original_cell_volume 4384.6(18)
_cod_database_code 4026654

loop_
_symmetry_equiv_pos_as_xyz
'x, y, z'
'-x, y, -z+1/2'
'x+1/2, y+1/2, z'
'-x+1/2, y+1/2, -z+1/2'
'-x, -y, -z'
'x, -y, z-1/2'
'-x+1/2, -y+1/2, -z'
'x+1/2, -y+1/2, z-1/2'

loop_
_atom_site_label
_atom_site_type_symbol
_atom_site_fract_x
_atom_site_fract_y
_atom_site_fract_z
_atom_site_U_iso_or_equiv
_atom_site_adp_type
_atom_site_occupancy
_atom_site_symmetry_multiplicity
_atom_site_calc_flag
_atom_site_refinement_flags
_atom_site_disorder_assembly
_atom_site_disorder_group
O1 O 0.58821(10) 0.13889(8) 0.63858(4) 0.0299(3) Uani 1 1 d . . .
C1 C 0.91829(12) 0.49444(11) 0.70986(6) 0.0217(3) Uani 1 1 d . . .
C2 C 0.95916(13) 0.40127(12) 0.73045(5) 0.0227(3) Uani 1 1 d . . .
H2 H 0.9306 0.3373 0.7175 0.027 Uiso 1 1 calc R . .
C3 C 0.95986(13) 0.58806(12) 0.73015(6) 0.0232(3) Uani 1 1 d . . .
H3 H 0.9327 0.6520 0.7166 0.028 Uiso 1 1 calc R . .
C4 C 0.83427(13) 0.49464(11) 0.66892(6) 0.0230(3) Uani 1 1 d . . .
C5 C 0.76323(13) 0.49655(11) 0.63518(6) 0.0210(3) Uani 1 1 d . A .
C6 C 0.67306(13) 0.49960(10) 0.59448(5) 0.0206(3) Uani 1 1 d D . .
C7 C 0.6264(3) 0.60958(19) 0.58726(10) 0.0223(11) Uani 0.50 1 d PGD A 1
C8 C 0.6005(4) 0.6616(3) 0.62744(8) 0.0321(11) Uani 0.50 1 d PG A 1
H8 H 0.6160 0.6305 0.6581 0.038 Uiso 0.50 1 calc PR A 1
C9 C 0.5519(3) 0.7593(2) 0.62281(8) 0.0407(12) Uani 0.50 1 d PG A 1
H9 H 0.5342 0.7949 0.6503 0.049 Uiso 0.50 1 calc PR A 1
C10 C 0.5292(3) 0.80483(15) 0.57801(10) 0.0367(9) Uani 0.50 1 d PG A 1
H10 H 0.4960 0.8716 0.5748 0.044 Uiso 0.50 1 calc PR A 1
C11 C 0.5550(2) 0.75276(16) 0.53782(8) 0.0353(8) Uani 0.50 1 d PG A 1
H11 H 0.5395 0.7839 0.5072 0.042 Uiso 0.50 1 calc PR A 1
C12 C 0.6036(2) 0.65514(16) 0.54245(8) 0.0273(7) Uani 0.50 1 d PG A 1
H12 H 0.6213 0.6196 0.5150 0.033 Uiso 0.50 1 calc PR A 1
C7A C 0.6106(3) 0.6080(2) 0.59876(11) 0.0221(10) Uani 0.50 1 d PGD A 2
C8A C 0.6236(3) 0.6620(3) 0.64170(9) 0.0281(10) Uani 0.50 1 d PG A 2
H8A H 0.6687 0.6343 0.6688 0.034 Uiso 0.50 1 calc PR A 2
C9A C 0.5706(3) 0.7567(3) 0.64503(9) 0.0381(11) Uani 0.50 1 d PG A 2
H9A H 0.5795 0.7937 0.6744 0.046 Uiso 0.50 1 calc PR A 2
C10A C 0.5046(2) 0.79737(16) 0.60543(11) 0.0343(9) Uani 0.50 1 d PG A 2
H10A H 0.4684 0.8621 0.6077 0.041 Uiso 0.50 1 calc PR A 2
C11A C 0.4916(2) 0.74331(16) 0.56250(9) 0.0330(8) Uani 0.50 1 d PG A 2
H11A H 0.4464 0.7711 0.5354 0.040 Uiso 0.50 1 calc PR A 2
C12A C 0.5446(2) 0.64861(16) 0.55916(8) 0.0268(7) Uani 0.50 1 d PG A 2
H12A H 0.5357 0.6117 0.5298 0.032 Uiso 0.50 1 calc PR A 2
C13 C 0.7173(2) 0.4891(2) 0.54738(9) 0.0186(9) Uani 0.50 1 d PGD A 1
C14 C 0.7121(2) 0.39679(18) 0.52186(12) 0.0231(10) Uani 0.50 1 d PG A 1
H14 H 0.6733 0.3391 0.5324 0.028 Uiso 0.50 1 calc PR A 1
C15 C 0.7638(2) 0.38888(16) 0.48091(11) 0.0252(9) Uani 0.50 1 d PG A 1
H15 H 0.7603 0.3258 0.4635 0.030 Uiso 0.50 1 calc PR A 1
C16 C 0.8206(2) 0.4733(2) 0.46548(8) 0.0302(9) Uani 0.50 1 d PG A 1
H16 H 0.8560 0.4679 0.4375 0.036 Uiso 0.50 1 calc PR A 1
C17 C 0.8258(2) 0.56564(17) 0.49100(8) 0.0335(8) Uani 0.50 1 d PG A 1
H17 H 0.8647 0.6233 0.4804 0.040 Uiso 0.50 1 calc PR A 1
C18 C 0.7742(2) 0.57356(17) 0.53195(8) 0.0259(7) Uani 0.50 1 d PG A 1
H18 H 0.7777 0.6367 0.5494 0.031 Uiso 0.50 1 calc PR A 1
C13A C 0.7345(2) 0.4690(2) 0.54873(9) 0.0207(10) Uani 0.50 1 d PGD A 2
C14A C 0.83738(19) 0.51095(18) 0.54291(7) 0.0256(7) Uani 0.50 1 d PG A 2
H14A H 0.8752 0.5540 0.5670 0.031 Uiso 0.50 1 calc PR A 2
C15A C 0.88490(16) 0.48989(17) 0.50178(9) 0.0306(8) Uani 0.50 1 d PG A 2
H15A H 0.9552 0.5186 0.4978 0.037 Uiso 0.50 1 calc PR A 2
C16A C 0.8295(2) 0.42683(18) 0.46647(8) 0.0283(9) Uani 0.50 1 d PG A 2
H16A H 0.8620 0.4124 0.4384 0.034 Uiso 0.50 1 calc PR A 2
C17A C 0.7267(2) 0.38484(19) 0.47228(10) 0.0257(10) Uani 0.50 1 d PG A 2
H17A H 0.6888 0.3418 0.4481 0.031 Uiso 0.50 1 calc PR A 2
C18A C 0.67916(18) 0.4059(2) 0.51341(12) 0.0207(10) Uani 0.50 1 d PG A 2
H18A H 0.6088 0.3772 0.5174 0.025 Uiso 0.50 1 calc PR A 2
C19 C 0.58788(13) 0.41392(11) 0.60175(5) 0.0205(3) Uani 1 1 d . A .
C20 C 0.47409(13) 0.42791(13) 0.58992(6) 0.0270(4) Uani 1 1 d . . .
H20 H 0.4456 0.4931 0.5784 0.032 Uiso 1 1 calc R A .
C21 C 0.40186(14) 0.34590(14) 0.59497(7) 0.0323(4) Uani 1 1 d . A .
H21 H 0.3241 0.3558 0.5869 0.039 Uiso 1 1 calc R . .
C22 C 0.44108(14) 0.25082(13) 0.61148(6) 0.0297(4) Uani 1 1 d . . .
H22 H 0.3909 0.1957 0.6149 0.036 Uiso 1 1 calc R A .
C23 C 0.55540(14) 0.23616(11) 0.62315(6) 0.0238(3) Uani 1 1 d . A .
C24 C 0.62827(13) 0.31760(11) 0.61862(5) 0.0216(3) Uani 1 1 d . . .
H24 H 0.7060 0.3077 0.6270 0.026 Uiso 1 1 calc R A .
C25 C 0.70036(15) 0.12664(12) 0.66057(7) 0.0295(4) Uani 1 1 d . . .
H25A H 0.7158 0.1740 0.6882 0.035 Uiso 1 1 calc R . .
H25B H 0.7526 0.1431 0.6375 0.035 Uiso 1 1 calc R . .
C26 C 0.71488(15) 0.01490(11) 0.67688(7) 0.0294(4) Uani 1 1 d . . .
H26A H 0.6533 -0.0046 0.6949 0.035 Uiso 1 1 calc R . .
H26B H 0.7116 -0.0309 0.6486 0.035 Uiso 1 1 calc R . .
C27 C 0.82488(15) -0.00083(12) 0.70829(7) 0.0326(4) Uani 1 1 d . . .
H27A H 0.8298 0.0486 0.7353 0.039 Uiso 1 1 calc R . .
H27B H 0.8862 0.0151 0.6895 0.039 Uiso 1 1 calc R . .
C28 C 0.84023(14) -0.11104(12) 0.72810(6) 0.0289(4) Uani 1 1 d . . .
H28A H 0.7763 -0.1288 0.7450 0.035 Uiso 1 1 calc R . .
H28B H 0.8407 -0.1601 0.7012 0.035 Uiso 1 1 calc R . .
C29 C 0.94731(15) -0.12385(13) 0.76225(6) 0.0293(4) Uani 1 1 d . . .
H29A H 0.9437 -0.1898 0.7798 0.035 Uiso 1 1 calc R . .
H29B H 0.9526 -0.0669 0.7859 0.035 Uiso 1 1 calc R . .

loop_
_atom_site_aniso_label
_atom_site_aniso_U_11
_atom_site_aniso_U_22
_atom_site_aniso_U_33
_atom_site_aniso_U_23
_atom_site_aniso_U_13
_atom_site_aniso_U_12
O1 0.0334(7) 0.0213(6) 0.0357(7) 0.0028(5) 0.0067(5) -0.0015(5)
C1 0.0182(7) 0.0264(7) 0.0198(8) 0.0014(6) 0.0007(6) -0.0028(6)
C2 0.0236(8) 0.0236(7) 0.0206(8) -0.0010(6) 0.0016(6) -0.0027(6)
C3 0.0224(7) 0.0223(7) 0.0245(9) 0.0030(6) 0.0014(7) 0.0003(6)
C4 0.0225(8) 0.0239(7) 0.0222(8) 0.0020(6) 0.0012(6) -0.0016(6)
C5 0.0225(7) 0.0190(7) 0.0214(8) -0.0001(5) 0.0027(6) -0.0002(5)
C6 0.0245(7) 0.0172(6) 0.0185(8) 0.0010(5) -0.0034(6) -0.0011(6)
C7 0.023(2) 0.0206(18) 0.023(2) -0.0072(14) 0.0017(17) -0.0006(15)
C8 0.044(3) 0.028(2) 0.025(2) -0.0013(16) 0.006(2) 0.0090(19)
C9 0.061(3) 0.0262(19) 0.036(3) -0.008(2) 0.011(3) 0.014(2)
C10 0.049(2) 0.0201(16) 0.042(2) -0.0020(16) 0.008(2) 0.0100(16)
C11 0.050(2) 0.0224(15) 0.032(2) 0.0031(13) 0.0031(18) 0.0053(15)
C12 0.0369(19) 0.0210(15) 0.0219(18) -0.0006(12) -0.0036(15) -0.0001(14)
C7A 0.0226(19) 0.0166(17) 0.026(2) 0.0041(14) -0.0003(18) 0.0002(14)
C8A 0.023(2) 0.0302(19) 0.030(2) -0.0065(16) -0.0016(19) 0.0035(15)
C9A 0.036(2) 0.034(2) 0.042(3) -0.016(2) -0.002(2) 0.0045(16)
C10A 0.033(2) 0.0224(17) 0.048(3) -0.0013(17) 0.009(2) 0.0058(15)
C11A 0.0285(18) 0.0242(17) 0.044(2) 0.0087(15) -0.0030(17) 0.0023(14)
C12A 0.0323(18) 0.0197(14) 0.0267(19) 0.0012(12) -0.0030(15) -0.0021(13)
C13 0.0165(16) 0.0175(16) 0.020(2) -0.0019(13) -0.0036(14) 0.0019(14)
C14 0.021(2) 0.0224(17) 0.024(2) 0.0032(14) -0.0019(18) 0.0043(15)
C15 0.021(2) 0.0288(18) 0.026(2) -0.0029(14) 0.0023(18) 0.0044(15)
C16 0.0260(19) 0.045(2) 0.0203(18) 0.0024(17) 0.0040(15) 0.0024(18)
C17 0.0289(17) 0.0408(19) 0.030(2) 0.0034(15) 0.0022(15) -0.0093(15)
C18 0.0241(15) 0.0283(15) 0.0247(17) 0.0002(12) 0.0006(13) -0.0049(13)
C13A 0.025(2) 0.0212(17) 0.016(2) 0.0081(13) 0.0028(15) 0.0033(15)
C14A 0.0265(16) 0.0229(14) 0.0271(18) -0.0028(12) 0.0022(14) -0.0037(12)
C15A 0.0312(18) 0.0291(16) 0.034(2) 0.0022(13) 0.0118(16) 0.0009(14)
C16A 0.033(2) 0.029(2) 0.0238(19) 0.0036(15) 0.0067(15) 0.0117(18)
C17A 0.027(2) 0.0279(18) 0.021(2) 0.0001(13) -0.0039(17) 0.0069(15)
C18A 0.021(2) 0.0196(16) 0.020(2) 0.0002(13) -0.0008(17) 0.0053(14)
C19 0.0227(7) 0.0225(7) 0.0155(7) -0.0019(5) -0.0002(6) 0.0000(6)
C20 0.0243(8) 0.0320(8) 0.0239(9) 0.0030(6) 0.0000(7) 0.0052(6)
C21 0.0212(8) 0.0431(10) 0.0312(10) -0.0005(7) -0.0017(7) -0.0011(7)
C22 0.0268(9) 0.0345(9) 0.0277(9) -0.0048(7) 0.0038(7) -0.0098(7)
C23 0.0310(8) 0.0198(7) 0.0214(8) -0.0028(5) 0.0061(7) -0.0006(6)
C24 0.0225(7) 0.0215(7) 0.0206(8) -0.0002(5) 0.0026(6) 0.0009(6)
C25 0.0319(9) 0.0232(8) 0.0342(10) 0.0023(6) 0.0071(8) -0.0001(7)
C26 0.0372(9) 0.0206(7) 0.0320(10) 0.0023(6) 0.0110(8) 0.0009(7)
C27 0.0379(10) 0.0225(8) 0.0379(11) 0.0029(7) 0.0070(8) 0.0011(7)
C28 0.0324(9) 0.0229(7) 0.0329(10) 0.0035(6) 0.0097(7) 0.0015(7)
C29 0.0368(10) 0.0262(8) 0.0263(9) 0.0017(6) 0.0096(7) 0.0005(7)

loop_
_atom_type_symbol
_atom_type_description
_atom_type_scat_dispersion_real
_atom_type_scat_dispersion_imag
_atom_type_scat_source
C C 0.0033 0.0016 'International Tables Vol C Tables 4.2.6.8 and 6.1.1.4'
H H 0.0000 0.0000 'International Tables Vol C Tables 4.2.6.8 and 6.1.1.4'
O O 0.0106 0.0060 'International Tables Vol C Tables 4.2.6.8 and 6.1.1.4'

loop_
_geom_angle_atom_site_label_1
_geom_angle_atom_site_label_2
_geom_angle_atom_site_label_3
_geom_angle
_geom_angle_site_symmetry_1
_geom_angle_site_symmetry_3
C23 O1 C25 117.38(12) . .
C2 C1 C3 118.83(14) . .
C2 C1 C4 120.75(14) . .
C3 C1 C4 120.41(14) . .
C2 C2 C1 120.65(9) 2_756 .
C2 C2 H2 119.7 2_756 .
C1 C2 H2 119.7 . .
C3 C3 C1 120.51(9) 2_756 .
C3 C3 H3 119.7 2_756 .
C1 C3 H3 119.7 . .
C5 C4 C1 178.64(17) . .
C4 C5 C6 178.30(17) . .
C5 C6 C13 111.80(16) . .
C5 C6 C7 110.53(17) . .
C13 C6 C7 97.72(18) . .
C5 C6 C19 108.46(12) . .
C13 C6 C19 112.06(15) . .
C7 C6 C19 116.02(19) . .
C5 C6 C7A 105.85(15) . .
C13 C6 C7A 111.86(19) . .
C19 C6 C7A 106.46(19) . .
C5 C6 C13A 104.01(15) . .
C7 C6 C13A 108.68(18) . .
C19 C6 C13A 108.44(14) . .
C7A C6 C13A 122.95(19) . .
C8 C7 C12 120.0 . .
C8 C7 C6 117.30(19) . .
C12 C7 C6 122.60(19) . .
C7 C8 C9 120.0 . .
C7 C8 H8 120.0 . .
C9 C8 H8 120.0 . .
C8 C9 C10 120.0 . .
C8 C9 H9 120.0 . .
C10 C9 H9 120.0 . .
C11 C10 C9 120.0 . .
C11 C10 H10 120.0 . .
C9 C10 H10 120.0 . .
C12 C11 C10 120.0 . .
C12 C11 H11 120.0 . .
C10 C11 H11 120.0 . .
C11 C12 C7 120.0 . .
C11 C12 H12 120.0 . .
C7 C12 H12 120.0 . .
C8A C7A C12A 120.0 . .
C8A C7A C6 120.22(18) . .
C12A C7A C6 119.77(18) . .
C9A C8A C7A 120.0 . .
C9A C8A H8A 120.0 . .
C7A C8A H8A 120.0 . .
C8A C9A C10A 120.0 . .
C8A C9A H9A 120.0 . .
C10A C9A H9A 120.0 . .
C11A C10A C9A 120.0 . .
C11A C10A H10A 120.0 . .
C9A C10A H10A 120.0 . .
C10A C11A C12A 120.0 . .
C10A C11A H11A 120.0 . .
C12A C11A H11A 120.0 . .
C11A C12A C7A 120.0 . .
C11A C12A H12A 120.0 . .
C7A C12A H12A 120.0 . .
C14 C13 C18 120.0 . .
C14 C13 C6 122.59(18) . .
C18 C13 C6 117.14(19) . .
C13 C14 C15 120.0 . .
C13 C14 H14 120.0 . .
C15 C14 H14 120.0 . .
C16 C15 C14 120.0 . .
C16 C15 H15 120.0 . .
C14 C15 H15 120.0 . .
C15 C16 C17 120.0 . .
C15 C16 H16 120.0 . .
C17 C16 H16 120.0 . .
C16 C17 C18 120.0 . .
C16 C17 H17 120.0 . .
C18 C17 H17 120.0 . .
C17 C18 C13 120.0 . .
C17 C18 H18 120.0 . .
C13 C18 H18 120.0 . .
C14A C13A C18A 120.0 . .
C14A C13A C6 120.83(18) . .
C18A C13A C6 119.00(18) . .
C13A C14A C15A 120.0 . .
C13A C14A H14A 120.0 . .
C15A C14A H14A 120.0 . .
C16A C15A C14A 120.0 . .
C16A C15A H15A 120.0 . .
C14A C15A H15A 120.0 . .
C17A C16A C15A 120.0 . .
C17A C16A H16A 120.0 . .
C15A C16A H16A 120.0 . .
C16A C17A C18A 120.0 . .
C16A C17A H17A 120.0 . .
C18A C17A H17A 120.0 . .
C17A C18A C13A 120.0 . .
C17A C18A H18A 120.0 . .
C13A C18A H18A 120.0 . .
C20 C19 C24 119.40(14) . .
C20 C19 C6 122.39(13) . .
C24 C19 C6 118.13(13) . .
C19 C20 C21 119.67(15) . .
C19 C20 H20 120.2 . .
C21 C20 H20 120.2 . .
C22 C21 C20 121.23(16) . .
C22 C21 H21 119.4 . .
C20 C21 H21 119.4 . .
C21 C22 C23 119.33(15) . .
C21 C22 H22 120.3 . .
C23 C22 H22 120.3 . .
O1 C23 C24 124.07(15) . .
O1 C23 C22 115.93(14) . .
C24 C23 C22 119.99(14) . .
C23 C24 C19 120.37(14) . .
C23 C24 H24 119.8 . .
C19 C24 H24 119.8 . .
O1 C25 C26 107.66(13) . .
O1 C25 H25A 110.2 . .
C26 C25 H25A 110.2 . .
O1 C25 H25B 110.2 . .
C26 C25 H25B 110.2 . .
H25A C25 H25B 108.5 . .
C27 C26 C25 111.30(14) . .
C27 C26 H26A 109.4 . .
C25 C26 H26A 109.4 . .
C27 C26 H26B 109.4 . .
C25 C26 H26B 109.4 . .
H26A C26 H26B 108.0 . .
C26 C27 C28 113.19(14) . .
C26 C27 H27A 108.9 . .
C28 C27 H27A 108.9 . .
C26 C27 H27B 108.9 . .
C28 C27 H27B 108.9 . .
H27A C27 H27B 107.8 . .
C29 C28 C27 112.66(14) . .
C29 C28 H28A 109.1 . .
C27 C28 H28A 109.1 . .
C29 C28 H28B 109.1 . .
C27 C28 H28B 109.1 . .
H28A C28 H28B 107.8 . .
C28 C29 C29 114.03(18) . 2_756
C28 C29 H29A 108.7 . .
C29 C29 H29A 108.7 2_756 .
C28 C29 H29B 108.7 . .
C29 C29 H29B 108.7 2_756 .
H29A C29 H29B 107.6 . .

loop_
_geom_bond_atom_site_label_1
_geom_bond_atom_site_label_2
_geom_bond_distance
_geom_bond_site_symmetry_2
O1 C23 1.3707(18) .
O1 C25 1.428(2) .
C1 C2 1.398(2) .
C1 C3 1.402(2) .
C1 C4 1.437(2) .
C2 C2 1.383(3) 2_756
C2 H2 0.9500 .
C3 C3 1.385(3) 2_756
C3 H3 0.9500 .
C4 C5 1.198(2) .
C5 C6 1.480(2) .
C6 C13 1.505(3) .
C6 C7 1.532(2) .
C6 C19 1.546(2) .
C6 C7A 1.603(2) .
C6 C13A 1.623(3) .
C7 C8 1.3900 .
C7 C12 1.3900 .
C8 C9 1.3900 .
C8 H8 0.9500 .
C9 C10 1.3900 .
C9 H9 0.9500 .
C10 C11 1.3900 .
C10 H10 0.9500 .
C11 C12 1.3900 .
C11 H11 0.9500 .
C12 H12 0.9500 .
C7A C8A 1.3900 .
C7A C12A 1.3900 .
C8A C9A 1.3900 .
C8A H8A 0.9500 .
C9A C10A 1.3900 .
C9A H9A 0.9500 .
C10A C11A 1.3900 .
C10A H10A 0.9500 .
C11A C12A 1.3900 .
C11A H11A 0.9500 .
C12A H12A 0.9500 .
C13 C14 1.3900 .
C13 C18 1.3900 .
C14 C15 1.3900 .
C14 H14 0.9500 .
C15 C16 1.3900 .
C15 H15 0.9500 .
C16 C17 1.3900 .
C16 H16 0.9500 .
C17 C18 1.3900 .
C17 H17 0.9500 .
C18 H18 0.9500 .
C13A C14A 1.3900 .
C13A C18A 1.3900 .
C14A C15A 1.3900 .
C14A H14A 0.9500 .
C15A C16A 1.3900 .
C15A H15A 0.9500 .
C16A C17A 1.3900 .
C16A H16A 0.9500 .
C17A C18A 1.3900 .
C17A H17A 0.9500 .
C18A H18A 0.9500 .
C19 C20 1.389(2) .
C19 C24 1.397(2) .
C20 C21 1.393(2) .
C20 H20 0.9500 .
C21 C22 1.375(2) .
C21 H21 0.9500 .
C22 C23 1.396(2) .
C22 H22 0.9500 .
C23 C24 1.390(2) .
C24 H24 0.9500 .
C25 C26 1.517(2) .
C25 H25A 0.9900 .
C25 H25B 0.9900 .
C26 C27 1.516(3) .
C26 H26A 0.9900 .
C26 H26B 0.9900 .
C27 C28 1.531(2) .
C27 H27A 0.9900 .
C27 H27B 0.9900 .
C28 C29 1.522(3) .
C28 H28A 0.9900 .
C28 H28B 0.9900 .
C29 C29 1.532(3) 2_756
C29 H29A 0.9900 .
C29 H29B 0.9900 .

loop_
_geom_torsion_atom_site_label_1
_geom_torsion_atom_site_label_2
_geom_torsion_atom_site_label_3
_geom_torsion_atom_site_label_4
_geom_torsion
_geom_torsion_site_symmetry_4
C3 C1 C2 C2 -1.3(3) 2_756
C4 C1 C2 C2 179.33(18) 2_756
C2 C1 C3 C3 0.1(3) 2_756
C4 C1 C3 C3 179.46(18) 2_756
C5 C6 C7 C8 -47.8(2) .
C13 C6 C7 C8 -164.59(18) .
C19 C6 C7 C8 76.2(2) .
C7A C6 C7 C8 25.6(9) .
C13A C6 C7 C8 -161.33(17) .
C5 C6 C7 C12 136.0(2) .
C13 C6 C7 C12 19.2(3) .
C19 C6 C7 C12 -100.0(3) .
C7A C6 C7 C12 -150.6(12) .
C13A C6 C7 C12 22.5(3) .
C12 C7 C8 C9 0.0 .
C6 C7 C8 C9 -176.3(3) .
C7 C8 C9 C10 0.0 .
C8 C9 C10 C11 0.0 .
C9 C10 C11 C12 0.0 .
C10 C11 C12 C7 0.0 .
C8 C7 C12 C11 0.0 .
C6 C7 C12 C11 176.1(3) .
C5 C6 C7A C8A -18.2(2) .
C13 C6 C7A C8A -140.21(19) .
C7 C6 C7A C8A -129.4(10) .
C19 C6 C7A C8A 97.07(18) .
C13A C6 C7A C8A -137.16(19) .
C5 C6 C7A C12A 160.8(2) .
C13 C6 C7A C12A 38.8(3) .
C7 C6 C7A C12A 49.7(8) .
C19 C6 C7A C12A -83.9(3) .
C13A C6 C7A C12A 41.9(3) .
C12A C7A C8A C9A 0.0 .
C6 C7A C8A C9A 179.0(3) .
C7A C8A C9A C10A 0.0 .
C8A C9A C10A C11A 0.0 .
C9A C10A C11A C12A 0.0 .
C10A C11A C12A C7A 0.0 .
C8A C7A C12A C11A 0.0 .
C6 C7A C12A C11A -179.0(3) .
C5 C6 C13 C14 101.69(18) .
C7 C6 C13 C14 -142.5(2) .
C19 C6 C13 C14 -20.3(2) .
C7A C6 C13 C14 -139.8(2) .
C13A C6 C13 C14 53.3(9) .
C5 C6 C13 C18 -72.3(2) .
C7 C6 C13 C18 43.5(2) .
C19 C6 C13 C18 165.71(14) .
C7A C6 C13 C18 46.2(3) .
C13A C6 C13 C18 -120.7(10) .
C18 C13 C14 C15 0.0 .
C6 C13 C14 C15 -173.8(3) .
C13 C14 C15 C16 0.0 .
C14 C15 C16 C17 0.0 .
C15 C16 C17 C18 0.0 .
C16 C17 C18 C13 0.0 .
C14 C13 C18 C17 0.0 .
C6 C13 C18 C17 174.1(2) .
C5 C6 C13A C14A -43.4(2) .
C13 C6 C13A C14A 90.9(9) .
C7 C6 C13A C14A 74.4(3) .
C19 C6 C13A C14A -158.69(15) .
C7A C6 C13A C14A 76.4(3) .
C5 C6 C13A C18A 141.35(14) .
C13 C6 C13A C18A -84.4(9) .
C7 C6 C13A C18A -100.9(2) .
C19 C6 C13A C18A 26.06(19) .
C7A C6 C13A C18A -98.8(2) .
C18A C13A C14A C15A 0.0 .
C6 C13A C14A C15A -175.2(2) .
C13A C14A C15A C16A 0.0 .
C14A C15A C16A C17A 0.0 .
C15A C16A C17A C18A 0.0 .
C16A C17A C18A C13A 0.0 .
C14A C13A C18A C17A 0.0 .
C6 C13A C18A C17A 175.3(2) .
C5 C6 C19 C20 141.96(15) .
C13 C6 C19 C20 -94.1(2) .
C7 C6 C19 C20 16.9(2) .
C7A C6 C19 C20 28.5(2) .
C13A C6 C19 C20 -105.69(19) .
C5 C6 C19 C24 -41.31(18) .
C13 C6 C19 C24 82.6(2) .
C7 C6 C19 C24 -166.37(17) .
C7A C6 C19 C24 -154.82(16) .
C13A C6 C19 C24 71.05(19) .
C24 C19 C20 C21 -0.1(2) .
C6 C19 C20 C21 176.63(15) .
C19 C20 C21 C22 0.0(3) .
C20 C21 C22 C23 -0.3(3) .
C25 O1 C23 C24 13.6(2) .
C25 O1 C23 C22 -166.63(14) .
C21 C22 C23 O1 -178.94(15) .
C21 C22 C23 C24 0.8(2) .
O1 C23 C24 C19 178.80(14) .
C22 C23 C24 C19 -0.9(2) .
C20 C19 C24 C23 0.5(2) .
C6 C19 C24 C23 -176.29(14) .
C23 O1 C25 C26 176.97(14) .
O1 C25 C26 C27 -169.95(14) .
C25 C26 C27 C28 176.53(15) .
C26 C27 C28 C29 -176.09(15) .
C27 C28 C29 C29 -72.50(15) 2_756
